data_4500801
loop_
_publ_author_name
'Yao, Xiao-Qiang'
'Zhang, Ming-Dao'
'Hu, Jin-Song'
'Li, Yi-Zhi'
'Guo, Zi-Jian'
'Zheng, He-Gen'

_publ_section_title
;
 Two Porous Zinc Coordination Polymers with (10,3) Topological Features
 Based on a N-Centered Tripodal Ligand and the Conversion of a (10,3)-d
 Subnet to a (10,3)-a Subnet
;
_journal_issue 7
_journal_name_full 'Crystal Growth &amp; Design'
_journal_page_first 3039
_journal_paper_doi 10.1021/cg200315f
_journal_volume 11
_journal_year 2011
_chemical_formula_moiety 'C57 H44 N14 O4 Zn2, 2(N O3), 6(H2 O)'
_chemical_formula_sum 'C57 H56 N16 O16 Zn2'
_chemical_formula_weight 1351.92
_chemical_name_systematic
; 
 ? 
;
_space_group_IT_number 52
_symmetry_cell_setting orthorhombic
_symmetry_space_group_name_Hall '-P 2a 2bc'
_symmetry_space_group_name_H-M 'P n n a'
_atom_sites_solution_hydrogens geom
_atom_sites_solution_primary direct
_atom_sites_solution_secondary difmap
_audit_creation_method SHELXL-97
_cell_angle_alpha 90.00
_cell_angle_beta 90.00
_cell_angle_gamma 90.00
_cell_formula_units_Z 4
_cell_length_a 28.330(3)
_cell_length_b 27.766(3)
_cell_length_c 9.9055(11)
_cell_measurement_reflns_used 5353
_cell_measurement_temperature 291(2)
_cell_measurement_theta_max 22.105
_cell_measurement_theta_min 2.30
_cell_volume 7791.8(15)
_computing_structure_refinement 'SHELXL-97 (Sheldrick, 1997)'
_computing_structure_solution 'SHELXS-97 (Sheldrick, 1990)'
_diffrn_ambient_temperature 291(2)
_diffrn_measured_fraction_theta_full 0.999
_diffrn_measured_fraction_theta_max 0.999
_diffrn_radiation_monochromator graphite
_diffrn_radiation_source 'fine-focus sealed tube'
_diffrn_radiation_type MoK\a
_diffrn_radiation_wavelength 0.71073
_diffrn_reflns_av_R_equivalents 0.0756
_diffrn_reflns_av_sigmaI/netI 0.0788
_diffrn_reflns_limit_h_max 34
_diffrn_reflns_limit_h_min -20
_diffrn_reflns_limit_k_max 33
_diffrn_reflns_limit_k_min -34
_diffrn_reflns_limit_l_max 12
_diffrn_reflns_limit_l_min -12
_diffrn_reflns_number 40500
_diffrn_reflns_theta_full 26.00
_diffrn_reflns_theta_max 26.00
_diffrn_reflns_theta_min 1.61
_exptl_absorpt_coefficient_mu 0.680
_exptl_absorpt_correction_T_max 0.8324
_exptl_absorpt_correction_T_min 0.8118
_exptl_absorpt_correction_type multi-scan
_exptl_absorpt_process_details 'SADABS; Bruker, 2000'
_exptl_crystal_density_diffrn 1.152
_exptl_crystal_density_method 'not measured'
_exptl_crystal_F_000 2792
_exptl_crystal_size_max 0.32
_exptl_crystal_size_mid 0.28
_exptl_crystal_size_min 0.28
_refine_diff_density_max 0.366
_refine_diff_density_min -0.315
_refine_diff_density_rms 0.052
_refine_ls_extinction_method none
_refine_ls_goodness_of_fit_ref 1.007
_refine_ls_hydrogen_treatment constr
_refine_ls_matrix_type full
_refine_ls_number_parameters 444
_refine_ls_number_reflns 7664
_refine_ls_number_restraints 0
_refine_ls_restrained_S_all 1.007
_refine_ls_R_factor_all 0.0797
_refine_ls_R_factor_gt 0.0506
_refine_ls_shift/su_max 0.000
_refine_ls_shift/su_mean 0.000
_refine_ls_structure_factor_coef Fsqd
_refine_ls_weighting_details 'calc w=1/[\s^2^(Fo^2^)+(0.0400P)^2^+0.0000P] where P=(Fo^2^+2Fc^2^)/3'
_refine_ls_weighting_scheme calc
_refine_ls_wR_factor_gt 0.0959
_refine_ls_wR_factor_ref 0.1000
_reflns_number_gt 4838
_reflns_number_total 7664
_reflns_threshold_expression >2sigma(I)
_cod_data_source_file cg200315f_si_002.cif
_cod_data_source_block Compound1
_cod_depositor_comments
;
The following automatic conversions were performed:

'_symmetry_cell_setting' value 'Orthorhombic' changed to
'orthorhombic' according to
/home/saulius/struct/CIF-dictionaries/cif_core.dic dictionary named
'cif_core.dic' version 2.4.1 from
2010-06-29.

'_exptl_absorpt_correction_type' value 'Multi-scan'
changed to 'multi-scan' according to
/home/saulius/struct/CIF-dictionaries/cif_core.dic dictionary named
'cif_core.dic' version 2.4.1 from 2010-06-29.

Automatic conversion script
Id: cif_fix_values 1715 2011-07-08 13:25:40Z adriana 
;
_cod_original_sg_symbol_H-M pnna
_cod_database_code 4500801

loop_
_symmetry_equiv_pos_as_xyz
'x, y, z'
'-x+1/2, -y, z'
'x, -y+1/2, -z+1/2'
'-x+1/2, y+1/2, -z+1/2'
'-x, -y, -z'
'x-1/2, y, -z'
'-x, y-1/2, z-1/2'
'x-1/2, -y-1/2, z-1/2'

loop_
_atom_site_label
_atom_site_type_symbol
_atom_site_fract_x
_atom_site_fract_y
_atom_site_fract_z
_atom_site_U_iso_or_equiv
_atom_site_adp_type
_atom_site_occupancy
_atom_site_symmetry_multiplicity
_atom_site_calc_flag
_atom_site_refinement_flags
C1 C 0.43354(10) 0.55505(10) 0.5412(3) 0.0422(6) Uani 1 1 d .
H1 H 0.4139 0.5562 0.6163 0.051 Uiso 1 1 calc R
C2 C 0.47086(10) 0.58070(10) 0.5271(3) 0.0421(6) Uani 1 1 d .
H2 H 0.4832 0.6024 0.5895 0.051 Uiso 1 1 calc R
C3 C 0.46028(9) 0.53744(10) 0.3493(3) 0.0415(6) Uani 1 1 d .
H3 H 0.4636 0.5243 0.2635 0.050 Uiso 1 1 calc R
C4 C 0.42359(9) 0.40249(9) 0.2749(2) 0.0388(6) Uani 1 1 d .
H4 H 0.4419 0.4215 0.2181 0.047 Uiso 1 1 calc R
C5 C 0.42859(9) 0.35471(10) 0.2902(2) 0.0391(6) Uani 1 1 d .
H5 H 0.4507 0.3350 0.2481 0.047 Uiso 1 1 calc R
C6 C 0.37053(9) 0.38248(9) 0.4198(3) 0.0402(6) Uani 1 1 d .
H6 H 0.3461 0.3843 0.4823 0.048 Uiso 1 1 calc R
C7 C 0.30071(9) 0.53952(9) 0.2061(3) 0.0414(6) Uani 1 1 d .
H7 H 0.2805 0.5456 0.2782 0.050 Uiso 1 1 calc R
C8 C 0.35989(9) 0.51499(10) 0.0895(2) 0.0440(6) Uani 1 1 d .
H8 H 0.3884 0.5007 0.0656 0.053 Uiso 1 1 calc R
C9 C 0.33124(9) 0.53892(10) 0.0011(3) 0.0431(6) Uani 1 1 d .
H9 H 0.3361 0.5440 -0.0907 0.052 Uiso 1 1 calc R
C10 C 0.52884(5) 0.59142(5) 0.33492(16) 0.0399(6) Uani 1 1 d G
C11 C 0.53483(5) 0.64106(5) 0.34086(15) 0.0390(6) Uani 1 1 d G
H11 H 0.5145 0.6597 0.3928 0.047 Uiso 1 1 calc R
C12 C 0.57121(6) 0.66283(4) 0.26915(16) 0.0415(6) Uani 1 1 d G
H12 H 0.5752 0.6960 0.2731 0.050 Uiso 1 1 calc R
C13 C 0.60160(5) 0.63495(5) 0.19148(16) 0.0386(6) Uani 1 1 d G
C14 C 0.59561(5) 0.58531(5) 0.18554(16) 0.0422(6) Uani 1 1 d G
H14 H 0.6159 0.5667 0.1336 0.051 Uiso 1 1 calc R
C15 C 0.55923(6) 0.56354(4) 0.25726(17) 0.0415(6) Uani 1 1 d G
H15 H 0.5552 0.5303 0.2533 0.050 Uiso 1 1 calc R
C16 C 0.38630(9) 0.29315(9) 0.4352(2) 0.0378(6) Uani 1 1 d .
C17 C 0.42205(9) 0.26203(10) 0.4397(2) 0.0387(6) Uani 1 1 d .
H17 H 0.4512 0.2701 0.4027 0.046 Uiso 1 1 calc R
C18 C 0.41547(9) 0.21685(9) 0.5009(2) 0.0393(6) Uani 1 1 d .
H18 H 0.4406 0.1954 0.5064 0.047 Uiso 1 1 calc R
C19 C 0.37204(9) 0.20400(10) 0.5528(2) 0.0410(6) Uani 1 1 d .
C20 C 0.33465(9) 0.23659(9) 0.5435(2) 0.0401(6) Uani 1 1 d .
H20 H 0.3048 0.2276 0.5730 0.048 Uiso 1 1 calc R
C21 C 0.34182(9) 0.28227(9) 0.4908(2) 0.0400(6) Uani 1 1 d .
H21 H 0.3178 0.3051 0.4921 0.048 Uiso 1 1 calc R
C22 C 0.25286(9) 0.58057(10) 0.0329(3) 0.0408(6) Uani 1 1 d .
C23 C 0.22195(9) 0.59918(10) 0.1214(3) 0.0450(7) Uani 1 1 d .
H23 H 0.2260 0.5957 0.2141 0.054 Uiso 1 1 calc R
C24 C 0.18349(9) 0.62401(10) 0.0674(2) 0.0411(6) Uani 1 1 d .
H24 H 0.1613 0.6361 0.1276 0.049 Uiso 1 1 calc R
C25 C 0.17622(9) 0.63165(9) -0.0623(2) 0.0391(6) Uani 1 1 d .
C26 C 0.20681(10) 0.61218(10) -0.1444(3) 0.0440(6) Uani 1 1 d .
H26 H 0.2004 0.6136 -0.2364 0.053 Uiso 1 1 calc R
C27 C 0.24693(10) 0.59017(10) -0.1058(3) 0.0447(6) Uani 1 1 d .
H27 H 0.2699 0.5816 -0.1684 0.054 Uiso 1 1 calc R
C28 C 0.29047(11) 0.48706(11) 0.5294(3) 0.0459(7) Uani 1 1 d .
C29 C 0.2500 0.5000 0.6217(4) 0.0421(8) Uani 1 2 d S
H29A H 0.2583 0.5271 0.6787 0.050 Uiso 0.50 1 calc PR
H29B H 0.2417 0.4729 0.6787 0.050 Uiso 0.50 1 calc PR
N1 N 0.42626(8) 0.52565(8) 0.4311(2) 0.0407(5) Uani 1 1 d .
N2 N 0.48962(8) 0.56980(8) 0.3992(2) 0.0396(5) Uani 1 1 d .
N3 N 0.63695(8) 0.65863(8) 0.11201(19) 0.0414(5) Uani 1 1 d .
N4 N 0.38791(7) 0.41927(8) 0.3544(2) 0.0385(5) Uani 1 1 d .
N5 N 0.39344(7) 0.34053(8) 0.38336(19) 0.0383(5) Uani 1 1 d .
N6 N 0.34225(8) 0.51463(8) 0.2136(2) 0.0425(5) Uani 1 1 d .
N7 N 0.29366(8) 0.55381(8) 0.0784(2) 0.0398(5) Uani 1 1 d .
N8 N 0.55520(9) 0.33105(10) 0.1540(2) 0.0537(6) Uani 1 1 d .
O1 O 0.28591(7) 0.45497(7) 0.44265(18) 0.0458(5) Uani 1 1 d .
O2 O 0.32531(8) 0.50334(7) 0.55069(19) 0.0473(5) Uani 1 1 d .
O3 O 0.53632(8) 0.36502(8) 0.0936(2) 0.0595(6) Uani 1 1 d .
O4 O 0.59777(7) 0.32533(7) 0.14403(18) 0.0533(5) Uani 1 1 d .
O5 O 0.53118(7) 0.30125(7) 0.21143(19) 0.0536(5) Uani 1 1 d .
O1W O 0.52226(16) 0.98772(16) 0.5594(4) 0.0415(10) Uani 0.40 1 d P
H1WA H 0.5249 1.0055 0.4900 0.050 Uiso 0.40 1 d PR
H1WD H 0.5161 0.9578 0.5581 0.050 Uiso 0.40 1 d PR
O2W O 0.92226(19) 0.81324(18) 0.9778(5) 0.0572(13) Uani 0.40 1 d P
H2WA H 0.9414 0.8362 0.9929 0.086 Uiso 0.40 1 d PR
H2WC H 0.9337 0.7947 0.9177 0.086 Uiso 0.40 1 d PR
O3W O 0.23794(16) 0.28140(18) 0.6736(5) 0.0523(12) Uani 0.40 1 d P
H3WB H 0.2155 0.2907 0.7243 0.078 Uiso 0.40 1 d PR
H3WC H 0.2291 0.2824 0.5916 0.078 Uiso 0.40 1 d PR
O4W O 0.16289(18) 0.38863(19) 0.5650(5) 0.0550(13) Uani 0.40 1 d P
H4WB H 0.1617 0.4092 0.6285 0.066 Uiso 0.40 1 d PR
H4WC H 0.1747 0.4016 0.4950 0.066 Uiso 0.40 1 d PR
O5W O 0.27815(18) 0.79482(19) 0.2081(4) 0.0553(13) Uani 0.40 1 d P
H5WD H 0.2955 0.7703 0.2216 0.066 Uiso 0.40 1 d PR
H5WC H 0.2924 0.8144 0.1562 0.083 Uiso 0.40 1 d PR
O6W O 0.2890(2) 0.8136(3) 0.4420(7) 0.0597(19) Uani 0.30 1 d P
H6WA H 0.2977 0.8426 0.4308 0.072 Uiso 0.30 1 d PR
H6WB H 0.2632 0.8130 0.4855 0.072 Uiso 0.30 1 d PR
O7W O 0.5536(2) 0.2893(2) 0.8479(6) 0.0566(18) Uani 0.30 1 d P
H7WA H 0.5630 0.2905 0.9293 0.068 Uiso 0.30 1 d PR
H7WC H 0.5770 0.2847 0.7960 0.068 Uiso 0.30 1 d PR
O8W O 0.61234(18) 0.13913(18) 0.6645(4) 0.0527(12) Uani 0.40 1 d P
H8WB H 0.5907 0.1180 0.6592 0.063 Uiso 0.40 1 d PR
H8WC H 0.6324 0.1346 0.6019 0.063 Uiso 0.40 1 d PR
Zn1 Zn 0.368504(11) 0.487442(11) 0.38402(3) 0.04308(10) Uani 1 1 d .

loop_
_atom_site_aniso_label
_atom_site_aniso_U_11
_atom_site_aniso_U_22
_atom_site_aniso_U_33
_atom_site_aniso_U_23
_atom_site_aniso_U_13
_atom_site_aniso_U_12
C1 0.0422(16) 0.0443(16) 0.0402(14) 0.0111(11) 0.0093(11) 0.0088(13)
C2 0.0382(15) 0.0462(16) 0.0419(14) 0.0040(11) 0.0091(11) 0.0047(12)
C3 0.0390(14) 0.0391(15) 0.0466(14) 0.0074(11) 0.0080(11) 0.0097(13)
C4 0.0419(15) 0.0336(14) 0.0409(13) 0.0065(11) 0.0071(11) 0.0052(11)
C5 0.0365(14) 0.0403(15) 0.0405(13) 0.0079(11) 0.0081(11) 0.0123(11)
C6 0.0418(15) 0.0295(13) 0.0493(13) 0.0104(10) 0.0091(12) 0.0043(12)
C7 0.0397(15) 0.0390(15) 0.0455(13) 0.0084(11) 0.0080(11) 0.0098(12)
C8 0.0343(14) 0.0517(17) 0.0458(14) 0.0101(12) 0.0041(11) 0.0104(12)
C9 0.0389(15) 0.0462(16) 0.0442(13) 0.0096(12) 0.0062(11) 0.0118(12)
C10 0.0406(15) 0.0345(14) 0.0445(13) 0.0076(11) 0.0056(11) 0.0039(11)
C11 0.0384(15) 0.0383(14) 0.0402(12) 0.0060(11) 0.0091(11) 0.0090(11)
C12 0.0443(15) 0.0378(15) 0.0425(13) 0.0096(11) 0.0118(11) 0.0081(12)
C13 0.0350(14) 0.0355(15) 0.0455(13) 0.0088(11) 0.0100(11) 0.0076(11)
C14 0.0402(15) 0.0370(15) 0.0495(14) 0.0062(11) 0.0106(12) 0.0099(12)
C15 0.0412(15) 0.0325(14) 0.0507(14) 0.0075(11) 0.0112(12) 0.0034(11)
C16 0.0368(13) 0.0358(15) 0.0408(12) 0.0065(10) 0.0047(10) 0.0056(12)
C17 0.0340(13) 0.0393(15) 0.0428(13) 0.0070(11) 0.0083(11) 0.0055(11)
C18 0.0409(15) 0.0320(14) 0.0450(14) 0.0053(11) 0.0112(11) 0.0101(11)
C19 0.0422(15) 0.0361(15) 0.0448(13) 0.0081(11) 0.0080(12) 0.0099(12)
C20 0.0349(14) 0.0356(14) 0.0499(14) 0.0122(11) 0.0109(11) 0.0085(11)
C21 0.0375(14) 0.0343(14) 0.0484(14) 0.0137(11) 0.0070(12) 0.0074(11)
C22 0.0367(14) 0.0387(15) 0.0470(13) 0.0091(12) 0.0069(11) 0.0101(12)
C23 0.0438(16) 0.0477(16) 0.0435(14) 0.0105(12) 0.0145(12) 0.0113(12)
C24 0.0399(15) 0.0407(15) 0.0426(13) 0.0084(11) 0.0118(11) 0.0078(12)
C25 0.0358(13) 0.0362(14) 0.0453(13) 0.0100(11) 0.0092(11) 0.0086(11)
C26 0.0426(15) 0.0495(16) 0.0400(13) 0.0042(11) 0.0073(11) 0.0157(13)
C27 0.0433(16) 0.0446(16) 0.0461(14) 0.0069(12) 0.0130(12) 0.0143(12)
C28 0.0449(18) 0.0447(17) 0.0483(16) 0.0138(13) 0.0098(12) 0.0071(15)
C29 0.039(2) 0.043(2) 0.0443(19) 0.000 0.000 0.0094(16)
N1 0.0376(12) 0.0387(13) 0.0458(11) 0.0097(9) 0.0092(9) 0.0048(9)
N2 0.0381(12) 0.0381(12) 0.0427(11) 0.0093(9) 0.0087(9) 0.0074(10)
N3 0.0420(12) 0.0395(12) 0.0428(11) 0.0115(10) 0.0124(10) 0.0095(10)
N4 0.0344(12) 0.0381(12) 0.0430(10) 0.0081(9) 0.0073(9) 0.0085(10)
N5 0.0381(12) 0.0355(12) 0.0414(11) 0.0078(9) 0.0071(9) 0.0053(9)
N6 0.0372(11) 0.0423(13) 0.0480(12) 0.0100(10) 0.0095(10) 0.0096(10)
N7 0.0410(13) 0.0354(12) 0.0429(11) 0.0068(9) 0.0085(10) 0.0083(10)
N8 0.0498(16) 0.0591(17) 0.0521(13) 0.0121(12) 0.0087(12) 0.0164(13)
O1 0.0475(12) 0.0444(12) 0.0455(10) 0.0097(9) 0.0083(9) 0.0104(9)
O2 0.0441(12) 0.0475(12) 0.0503(10) 0.0111(9) 0.0066(9) 0.0063(10)
O3 0.0551(13) 0.0630(14) 0.0604(11) 0.0203(10) 0.0076(10) 0.0083(11)
O4 0.0525(12) 0.0541(13) 0.0533(10) 0.0112(9) 0.0100(9) 0.0077(10)
O5 0.0523(12) 0.0541(12) 0.0545(11) 0.0090(10) 0.0152(9) 0.0124(10)
O1W 0.050(3) 0.037(3) 0.038(2) 0.0037(19) 0.008(2) 0.002(2)
O2W 0.064(3) 0.047(3) 0.061(3) 0.006(2) 0.015(2) 0.008(2)
O3W 0.048(3) 0.066(3) 0.044(2) 0.009(2) 0.015(2) 0.014(3)
O4W 0.060(3) 0.060(3) 0.045(2) 0.006(2) 0.009(2) 0.011(3)
O5W 0.066(3) 0.052(3) 0.048(3) 0.000(2) 0.009(2) 0.015(3)
O6W 0.048(4) 0.066(5) 0.065(4) 0.018(3) 0.029(3) 0.017(4)
O7W 0.059(4) 0.056(4) 0.055(4) 0.017(3) 0.020(3) 0.015(3)
O8W 0.062(3) 0.047(3) 0.049(2) 0.012(2) 0.005(2) 0.014(2)
Zn1 0.04018(18) 0.03869(18) 0.05037(17) 0.00861(13) 0.00924(13) 0.00786(14)

loop_
_atom_type_symbol
_atom_type_description
_atom_type_scat_dispersion_real
_atom_type_scat_dispersion_imag
_atom_type_scat_source
C C 0.0033 0.0016 'International Tables Vol C Tables 4.2.6.8 and 6.1.1.4'
H H 0.0000 0.0000 'International Tables Vol C Tables 4.2.6.8 and 6.1.1.4'
N N 0.0061 0.0033 'International Tables Vol C Tables 4.2.6.8 and 6.1.1.4'
O O 0.0106 0.0060 'International Tables Vol C Tables 4.2.6.8 and 6.1.1.4'
Zn Zn 0.2839 1.4301 'International Tables Vol C Tables 4.2.6.8 and 6.1.1.4'

loop_
_geom_angle_atom_site_label_1
_geom_angle_atom_site_label_2
_geom_angle_atom_site_label_3
_geom_angle
_geom_angle_site_symmetry_1
_geom_angle_site_symmetry_3
C2 C1 N1 111.5(2) . .
C2 C1 H1 124.2 . .
N1 C1 H1 124.2 . .
C1 C2 N2 106.8(3) . .
C1 C2 H2 126.6 . .
N2 C2 H2 126.6 . .
N1 C3 N2 113.9(2) . .
N1 C3 H3 123.1 . .
N2 C3 H3 123.1 . .
C5 C4 N4 110.6(2) . .
C5 C4 H4 124.7 . .
N4 C4 H4 124.7 . .
C4 C5 N5 105.9(2) . .
C4 C5 H5 127.0 . .
N5 C5 H5 127.0 . .
N4 C6 N5 110.6(2) . .
N4 C6 H6 124.7 . .
N5 C6 H6 124.7 . .
N7 C7 N6 109.2(2) . .
N7 C7 H7 125.4 . .
N6 C7 H7 125.4 . .
N6 C8 C9 112.0(2) . .
N6 C8 H8 124.0 . .
C9 C8 H8 124.0 . .
C8 C9 N7 104.4(2) . .
C8 C9 H9 127.8 . .
N7 C9 H9 127.8 . .
C11 C10 C15 120.0 . .
C11 C10 N2 119.85(13) . .
C15 C10 N2 119.96(13) . .
C12 C11 C10 120.0 . .
C12 C11 H11 120.0 . .
C10 C11 H11 120.0 . .
C11 C12 C13 120.0 . .
C11 C12 H12 120.0 . .
C13 C12 H12 120.0 . .
C12 C13 C14 120.0 . .
C12 C13 N3 118.76(13) . .
C14 C13 N3 121.12(13) . .
C13 C14 C15 120.0 . .
C13 C14 H14 120.0 . .
C15 C14 H14 120.0 . .
C14 C15 C10 120.0 . .
C14 C15 H15 120.0 . .
C10 C15 H15 120.0 . .
C17 C16 C21 121.9(2) . .
C17 C16 N5 120.2(2) . .
C21 C16 N5 117.7(2) . .
C16 C17 C18 119.5(2) . .
C16 C17 H17 120.2 . .
C18 C17 H17 120.2 . .
C19 C18 C17 120.6(2) . .
C19 C18 H18 119.7 . .
C17 C18 H18 119.7 . .
C18 C19 C20 119.0(2) . .
C18 C19 N3 123.1(2) . 7_656
C20 C19 N3 117.9(2) . 7_656
C21 C20 C19 120.4(2) . .
C21 C20 H20 119.8 . .
C19 C20 H20 119.8 . .
C20 C21 C16 118.3(2) . .
C20 C21 H21 120.8 . .
C16 C21 H21 120.8 . .
C23 C22 C27 119.1(2) . .
C23 C22 N7 121.0(2) . .
C27 C22 N7 119.7(2) . .
C22 C23 C24 116.7(2) . .
C22 C23 H23 121.7 . .
C24 C23 H23 121.7 . .
C25 C24 C23 125.1(2) . .
C25 C24 H24 117.5 . .
C23 C24 H24 117.5 . .
C26 C25 C24 115.9(2) . .
C26 C25 N3 121.3(2) . 6
C24 C25 N3 122.8(2) . 6
C25 C26 C27 124.9(3) . .
C25 C26 H26 117.6 . .
C27 C26 H26 117.6 . .
C26 C27 C22 117.6(2) . .
C26 C27 H27 121.2 . .
C22 C27 H27 121.2 . .
O2 C28 O1 121.1(3) . .
O2 C28 C29 117.7(3) . .
O1 C28 C29 120.6(3) . .
C28 C29 C28 105.5(3) . 2_565
C28 C29 H29A 110.6 . .
C28 C29 H29A 110.6 2_565 .
C28 C29 H29B 110.6 . .
C28 C29 H29B 110.6 2_565 .
H29A C29 H29B 108.8 . .
C3 N1 C1 103.5(2) . .
C3 N1 Zn1 126.37(19) . .
C1 N1 Zn1 128.30(17) . .
C3 N2 C2 104.2(2) . .
C3 N2 C10 128.0(2) . .
C2 N2 C10 127.6(2) . .
C19 N3 C25 117.7(2) 7_665 6_655
C19 N3 C13 120.7(2) 7_665 .
C25 N3 C13 119.5(2) 6_655 .
C6 N4 C4 107.4(2) . .
C6 N4 Zn1 124.44(17) . .
C4 N4 Zn1 127.90(17) . .
C6 N5 C5 105.5(2) . .
C6 N5 C16 128.1(2) . .
C5 N5 C16 126.3(2) . .
C8 N6 C7 105.7(2) . .
C8 N6 Zn1 130.30(18) . .
C7 N6 Zn1 123.97(17) . .
C7 N7 C9 108.7(2) . .
C7 N7 C22 124.4(2) . .
C9 N7 C22 126.9(2) . .
O5 N8 O4 120.3(2) . .
O5 N8 O3 120.2(2) . .
O4 N8 O3 119.1(2) . .
C28 O2 Zn1 106.5(2) . .
H1WA O1W H1WD 125.1 . .
H2WA O2W H2WC 109.5 . .
H3WB O3W H3WC 109.5 . .
H4WB O4W H4WC 109.5 . .
H5WD O5W H5WC 109.5 . .
H6WA O6W H6WB 109.4 . .
H7WA O7W H7WC 109.5 . .
H8WB O8W H8WC 109.5 . .
N4 Zn1 N6 109.74(9) . .
N4 Zn1 N1 108.17(9) . .
N6 Zn1 N1 107.52(9) . .
N4 Zn1 O2 118.42(8) . .
N6 Zn1 O2 111.62(8) . .
N1 Zn1 O2 100.45(9) . .

loop_
_geom_bond_atom_site_label_1
_geom_bond_atom_site_label_2
_geom_bond_distance
_geom_bond_site_symmetry_2
C1 C2 1.282(4) .
C1 N1 1.378(3) .
C1 H1 0.9300 .
C2 N2 1.407(3) .
C2 H2 0.9300 .
C3 N1 1.301(3) .
C3 N2 1.320(4) .
C3 H3 0.9300 .
C4 C5 1.343(4) .
C4 N4 1.363(3) .
C4 H4 0.9300 .
C5 N5 1.414(3) .
C5 H5 0.9300 .
C6 N4 1.306(3) .
C6 N5 1.381(3) .
C6 H6 0.9300 .
C7 N7 1.341(3) .
C7 N6 1.367(3) .
C7 H7 0.9300 .
C8 N6 1.327(3) .
C8 C9 1.367(3) .
C8 H8 0.9300 .
C9 N7 1.375(3) .
C9 H9 0.9300 .
C10 C11 1.3900 .
C10 C15 1.3900 .
C10 N2 1.414(2) .
C11 C12 1.3900 .
C11 H11 0.9300 .
C12 C13 1.3900 .
C12 H12 0.9300 .
C13 C14 1.3900 .
C13 N3 1.434(2) .
C14 C15 1.3900 .
C14 H14 0.9300 .
C15 H15 0.9300 .
C16 C17 1.332(3) .
C16 C21 1.408(3) .
C16 N5 1.426(3) .
C17 C18 1.406(3) .
C17 H17 0.9300 .
C18 C19 1.380(4) .
C18 H18 0.9300 .
C19 C20 1.396(3) .
C19 N3 1.413(3) 7_656
C20 C21 1.387(3) .
C20 H20 0.9300 .
C21 H21 0.9300 .
C22 C23 1.342(3) .
C22 C27 1.410(4) .
C22 N7 1.446(3) .
C23 C24 1.396(4) .
C23 H23 0.9300 .
C24 C25 1.318(3) .
C24 H24 0.9300 .
C25 C26 1.305(3) .
C25 N3 1.429(3) 6
C26 C27 1.346(4) .
C26 H26 0.9300 .
C27 H27 0.9300 .
C28 O2 1.106(3) .
C28 O1 1.245(4) .
C28 C29 1.510(3) .
C29 C28 1.510(3) 2_565
C29 H29A 0.9700 .
C29 H29B 0.9700 .
N1 Zn1 2.005(2) .
N3 C19 1.413(3) 7_665
N3 C25 1.429(3) 6_655
N4 Zn1 1.993(2) .
N6 Zn1 1.993(2) .
N8 O5 1.213(3) .
N8 O4 1.221(3) .
N8 O3 1.239(3) .
O2 Zn1 2.1018(19) .
O1W H1WA 0.8501 .
O1W H1WD 0.8501 .
O2W H2WA 0.8497 .
O2W H2WC 0.8500 .
O3W H3WB 0.8499 .
O3W H3WC 0.8501 .
O4W H4WB 0.8500 .
O4W H4WC 0.8500 .
O5W H5WD 0.8500 .
O5W H5WC 0.8501 .
O6W H6WA 0.8503 .
O6W H6WB 0.8501 .
O7W H7WA 0.8500 .
O7W H7WC 0.8498 .
O8W H8WB 0.8502 .
O8W H8WC 0.8501 .

loop_
_geom_torsion_atom_site_label_1
_geom_torsion_atom_site_label_2
_geom_torsion_atom_site_label_3
_geom_torsion_atom_site_label_4
_geom_torsion
_geom_torsion_site_symmetry_1
_geom_torsion_site_symmetry_4
N1 C1 C2 N2 2.0(3) . .
N4 C4 C5 N5 0.9(3) . .
N6 C8 C9 N7 -0.2(3) . .
C15 C10 C11 C12 0.0 . .
N2 C10 C11 C12 -174.97(18) . .
C10 C11 C12 C13 0.0 . .
C11 C12 C13 C14 0.0 . .
C11 C12 C13 N3 176.17(17) . .
C12 C13 C14 C15 0.0 . .
N3 C13 C14 C15 -176.08(18) . .
C13 C14 C15 C10 0.0 . .
C11 C10 C15 C14 0.0 . .
N2 C10 C15 C14 174.96(18) . .
C21 C16 C17 C18 0.4(4) . .
N5 C16 C17 C18 174.9(2) . .
C16 C17 C18 C19 1.8(4) . .
C17 C18 C19 C20 0.0(4) . .
C17 C18 C19 N3 178.2(2) . 7_656
C18 C19 C20 C21 -4.0(4) . .
N3 C19 C20 C21 177.7(2) 7_656 .
C19 C20 C21 C16 6.0(4) . .
C17 C16 C21 C20 -4.2(4) . .
N5 C16 C21 C20 -178.9(2) . .
C27 C22 C23 C24 4.9(4) . .
N7 C22 C23 C24 -179.4(2) . .
C22 C23 C24 C25 -2.2(5) . .
C23 C24 C25 C26 3.2(5) . .
C23 C24 C25 N3 -178.0(3) . 6
C24 C25 C26 C27 -7.7(4) . .
N3 C25 C26 C27 173.5(3) 6 .
C25 C26 C27 C22 10.7(5) . .
C23 C22 C27 C26 -8.9(4) . .
N7 C22 C27 C26 175.4(3) . .
O2 C28 C29 C28 132.1(3) . 2_565
O1 C28 C29 C28 -56.1(2) . 2_565
N2 C3 N1 C1 2.9(3) . .
N2 C3 N1 Zn1 168.32(17) . .
C2 C1 N1 C3 -3.0(3) . .
C2 C1 N1 Zn1 -168.01(19) . .
N1 C3 N2 C2 -1.8(3) . .
N1 C3 N2 C10 -177.4(2) . .
C1 C2 N2 C3 -0.2(3) . .
C1 C2 N2 C10 175.4(2) . .
C11 C10 N2 C3 132.5(2) . .
C15 C10 N2 C3 -42.5(3) . .
C11 C10 N2 C2 -42.1(3) . .
C15 C10 N2 C2 142.9(2) . .
C12 C13 N3 C19 -34.1(3) . 7_665
C14 C13 N3 C19 142.06(19) . 7_665
C12 C13 N3 C25 162.60(16) . 6_655
C14 C13 N3 C25 -21.3(3) . 6_655
N5 C6 N4 C4 -1.3(3) . .
N5 C6 N4 Zn1 -175.75(16) . .
C5 C4 N4 C6 0.2(3) . .
C5 C4 N4 Zn1 174.41(18) . .
N4 C6 N5 C5 1.8(3) . .
N4 C6 N5 C16 177.4(2) . .
C4 C5 N5 C6 -1.6(3) . .
C4 C5 N5 C16 -177.2(2) . .
C17 C16 N5 C6 -149.3(3) . .
C21 C16 N5 C6 25.4(4) . .
C17 C16 N5 C5 25.3(4) . .
C21 C16 N5 C5 -159.9(2) . .
C9 C8 N6 C7 -0.4(3) . .
C9 C8 N6 Zn1 -177.9(2) . .
N7 C7 N6 C8 0.8(3) . .
N7 C7 N6 Zn1 178.59(18) . .
N6 C7 N7 C9 -1.0(3) . .
N6 C7 N7 C22 179.2(2) . .
C8 C9 N7 C7 0.7(3) . .
C8 C9 N7 C22 -179.5(3) . .
C23 C22 N7 C7 9.8(4) . .
C27 C22 N7 C7 -174.5(3) . .
C23 C22 N7 C9 -170.0(3) . .
C27 C22 N7 C9 5.7(4) . .
O1 C28 O2 Zn1 18.3(3) . .
C29 C28 O2 Zn1 -169.88(17) . .
C6 N4 Zn1 N6 -119.7(2) . .
C4 N4 Zn1 N6 67.0(2) . .
C6 N4 Zn1 N1 123.3(2) . .
C4 N4 Zn1 N1 -50.0(2) . .
C6 N4 Zn1 O2 10.0(2) . .
C4 N4 Zn1 O2 -163.2(2) . .
C8 N6 Zn1 N4 -51.0(3) . .
C7 N6 Zn1 N4 131.9(2) . .
C8 N6 Zn1 N1 66.5(3) . .
C7 N6 Zn1 N1 -110.7(2) . .
C8 N6 Zn1 O2 175.7(2) . .
C7 N6 Zn1 O2 -1.5(3) . .
C3 N1 Zn1 N4 71.6(2) . .
C1 N1 Zn1 N4 -126.6(2) . .
C3 N1 Zn1 N6 -46.9(2) . .
C1 N1 Zn1 N6 114.9(2) . .
C3 N1 Zn1 O2 -163.7(2) . .
C1 N1 Zn1 O2 -1.9(2) . .
C28 O2 Zn1 N4 -68.8(2) . .
C28 O2 Zn1 N6 60.1(2) . .
C28 O2 Zn1 N1 173.8(2) . .
